data_2009632
loop_
_publ_author_name
'Barrow, M. J.'
'Milburn, G. H. W.'
'Zeng, Z.'
'Sarkar, A.'
'Talwar, S. S.'

_publ_section_title
;
 1-(3-Quinolyl)-4-(2-thienyl)-1,3-butadiyne, C~17~H~9~NS
;
_journal_issue 4
_journal_name_full 'Acta Crystallographica Section C'
_journal_page_first 650
_journal_page_last 652
_journal_paper_doi 10.1107/S0108270193009497
_journal_volume 50
_journal_year 1994
_chemical_formula_sum 'C17 H9 N S'
_chemical_formula_weight 259
_symmetry_cell_setting orthorhombic
_symmetry_space_group_name_Hall '-P 2ac 2ab'
_symmetry_space_group_name_H-M 'P b c a'
_atom_type_scat_source 'SHELX76 (Sheldrick, 1976)'
_cell_angle_alpha 90
_cell_angle_beta 90
_cell_angle_gamma 90
_cell_formula_units_Z 8
_cell_length_a 6.98(2)
_cell_length_b 29.76(2)
_cell_length_c 12.491(7)
_cell_measurement_reflns_used 14
_cell_measurement_temperature 298
_cell_measurement_theta_max 10.5
_cell_measurement_theta_min 4
_cell_volume 2595(8)
_diffrn_measurement_device 'Stoe Stadi-2 circle'
_diffrn_measurement_method '\w-step scan'
_diffrn_radiation_type MoK\a
_diffrn_radiation_wavelength 0.7107
_diffrn_reflns_limit_h_max 7
_diffrn_reflns_limit_h_min 0
_diffrn_reflns_limit_k_max 35
_diffrn_reflns_limit_k_min 0
_diffrn_reflns_limit_l_max 14
_diffrn_reflns_limit_l_min 0
_diffrn_reflns_number 2207
_diffrn_reflns_theta_max 25
_diffrn_standards_decay_% .0
_diffrn_standards_interval_time 90
_diffrn_standards_number 2
_exptl_absorpt_coefficient_mu 0.23
_exptl_absorpt_correction_type 'analytical (SHELX76; Sheldrick, 1976)'
_exptl_crystal_colour 'Pale yellow'
_exptl_crystal_density_diffrn 1.32
_exptl_crystal_density_meas 1.32
_exptl_crystal_density_method 'flotation in aqueous KI'
_exptl_crystal_description Needles
_exptl_crystal_size_max 0.72
_exptl_crystal_size_mid 0.56
_exptl_crystal_size_min 0.24
_refine_diff_density_max 0.3
_refine_diff_density_min -0.3
_refine_ls_extinction_method none
_refine_ls_hydrogen_treatment refall
_refine_ls_number_parameters 134
_refine_ls_number_reflns 982
_refine_ls_R_factor_obs 0.064
_refine_ls_shift/esd_max 0.06
_refine_ls_structure_factor_coef F
_refine_ls_weighting_scheme 'see text'
_refine_ls_wR_factor_obs 0.065
_reflns_number_observed 982
_reflns_number_total 2207
_reflns_observed_criterion F~o~>4\s(F~o~)
_cod_data_source_file li1064.cif
_cod_data_source_block li1064_structure_1_of_1
_cod_original_cell_volume 2594.7
_cod_original_formula_sum 'C17 H9 N1 S1'
_cod_database_code 2009632

loop_
_atom_site_label
_atom_site_fract_x
_atom_site_fract_y
_atom_site_fract_z
_atom_site_U_iso_or_equiv
S1 .2333(5) .28996(8) .8112(3) .080(2)
C5 .1250(9) .24497(18) .8429(4) .043(3)
C6 -.0172(4) .24865(9) .9460(2) .0729(17)
C7 .0209(13) .3003(3) .9668(7) .070(6)
C8 .1432(13) .3205(2) .8991(7) .066(5)
N1 .2294(8) .00089(15) .4535(3) .0485(13)
C1 .1521(9) .20376(19) .7870(5) .0509(17)
C2 .1684(9) .16861(17) .7432(5) .0475(16)
C3 .1882(9) .12748(18) .6951(5) .0479(15)
C4 .2077(10) .09129(19) .6556(5) .0509(17)
C9 .2344(9) .04662(17) .6122(4) .0420(15)
C10 .2850(10) .01151(18) .6744(5) .0481(15)
C11 .3126(8) -.03099(17) .6268(4) .0432(15)
C12 .3703(10) -.0692(2) .6861(6) .0621(18)
C13 .3931(12) -.1096(3) .6344(7) .070(2)
C14 .3632(11) -.1134(2) .5252(6) .067(2)
C15 .3064(10) -.0771(2) .4658(5) .0554(18)
C16 .2796(9) -.03451(17) .5165(4) .0416(15)
C17 .2077(10) .03989(19) .5018(5) .0483(17)
H7 -.036(11) .311(2) 1.031(6) .09(3)
H8 .181(11) .353(3) .905(6) .13(3)
H10 .313(9) .0133(16) .757(5) .067(17)
H12 .397(8) -.0641(16) .766(5) .066(18)
H13 .452(14) -.129(3) .680(7) .15(3)
H14 .384(14) -.140(3) .488(8) .17(4)
H15 .274(9) -.0790(18) .384(5) .080(19)
H17 .168(8) .0651(17) .458(4) .062(17)

loop_
_geom_angle_atom_site_label_1
_geom_angle_atom_site_label_2
_geom_angle_atom_site_label_3
_geom_angle
_geom_angle_publ_flag
C5 S1 C8 97.1(4) yes
S1 C5 C6 115.5(4) yes
S1 C8 H8 120(5) yes
N1 C16 C11 123.6(5) yes
N1 C17 C9 124.0(5) yes
C2 C1 C5 177.0(6) yes
C1 C5 C6 121.8(4) yes
C3 C4 C9 177.5(6) yes
C4 C9 C17 118.8(5) yes
C6 C7 C8 116.0(7) yes
C8 C7 H7 130(4) yes
C10 C9 C17 119.3(5) yes
C9 C10 H10 125(3) yes
C11 C10 H10 116(3) yes
C10 C11 C16 117.3(5) yes
C11 C12 C13 119.3(7) yes
C11 C16 C15 118.7(5) yes
C12 C13 C14 121.1(7) yes
C14 C13 H13 129(5) yes
C13 C14 H14 123(6) yes
C14 C15 C16 119.9(6) yes
C16 C15 H15 117(3) yes
S1 C5 C1 122.7(5) yes
S1 C8 C7 116.1(6) yes
C16 N1 C17 116.6(5) yes
N1 C16 C15 117.7(5) yes
N1 C17 H17 117(3) yes
C1 C2 C3 178.6(7) yes
C2 C3 C4 178.3(7) yes
C4 C9 C10 121.9(5) yes
C5 C6 C7 95.3(4) yes
C6 C7 H7 114(4) yes
C7 C8 H8 124(5) yes
C9 C10 C11 119.1(5) yes
C9 C17 H17 119(3) yes
C10 C11 C12 122.6(5) yes
C12 C11 C16 120.1(5) yes
C11 C12 H12 116(3) yes
C13 C12 H12 125(3) yes
C12 C13 H13 108(5) yes
C13 C14 C15 120.9(7) yes
C15 C14 H14 116(6) yes
C14 C15 H15 123(3) yes

loop_
_geom_bond_atom_site_label_1
_geom_bond_atom_site_label_2
_geom_bond_distance
_geom_bond_publ_flag
S1 C5 1.588(6) yes
N1 C16 1.360(7) yes
C1 C2 1.186(8) yes
C2 C3 1.371(8) yes
C4 C9 1.448(8) yes
C6 C7 1.580(8) yes
C7 H7 .95(7) yes
C9 C10 1.349(8) yes
C10 C11 1.411(8) yes
C11 C12 1.416(9) yes
C12 C13 1.374(10) yes
C13 C14 1.384(11) yes
C14 C15 1.369(10) yes
C15 C16 1.429(8) yes
C17 H17 .95(5) yes
S1 C8 1.558(9) yes
N1 C17 1.317(7) yes
C1 C5 1.424(8) yes
C3 C4 1.192(8) yes
C5 C6 1.630(6) yes
C7 C8 1.344(12) yes
C8 H8 1.00(8) yes
C9 C17 1.405(8) yes
C10 H10 1.05(6) yes
C11 C16 1.401(8) yes
C12 H12 1.02(6) yes
C13 H13 .90(9) yes
C14 H14 .94(9) yes
C15 H15 1.05(6) yes

loop_
_geom_torsion_atom_site_label_1
_geom_torsion_atom_site_label_2
_geom_torsion_atom_site_label_3
_geom_torsion_atom_site_label_4
_geom_torsion
_geom_torsion_publ_flag
C8 S1 C5 C1 179.8(6) no
C5 S1 C8 C7 1.6(8) no
C17 N1 C16 C15 -179.2(5) no
S1 C5 C6 C7 .8(5) no
C5 C6 C7 C8 .2(7) no
C4 C9 C10 C11 -178.7(5) no
C4 C9 C17 N1 179.5(6) no
C9 C10 C11 C12 178.4(6) no
C10 C11 C12 C13 179.6(6) no
C10 C11 C16 N1 2.3(8) no
C12 C11 C16 N1 -178.0(6) no
C11 C12 C13 C14 .9(11) no
C13 C14 C15 C16 .8(11) no
C14 C15 C16 C11 .0(9) no
C8 S1 C5 C6 -1.4(5) no
C17 N1 C16 C11 -1.5(8) no
C16 N1 C17 C9 .4(9) no
C1 C5 C6 C7 179.6(6) no
C6 C7 C8 S1 -1.3(10) no
C17 C9 C10 C11 1.0(9) no
C10 C9 C17 N1 -.2(9) no
C9 C10 C11 C16 -2.0(8) no
C16 C11 C12 C13 -.1(10) no
C10 C11 C16 C15 180.0(5) no
C12 C11 C16 C15 -.4(9) no
C12 C13 C14 C15 -1.3(2) no
C14 C15 C16 N1 177.8(6) no
